data_4502839
loop_
_publ_author_name
'Ormond-Prout, Johnathan E.'
'Smart, Paul'
'Brammer, Lee'

_publ_section_title
;
 Cyanometallates as Halogen Bond Acceptors
;
_journal_issue 1
_journal_name_full 'Crystal Growth &amp; Design'
_journal_page_first 205
_journal_paper_doi 10.1021/cg200942u
_journal_volume 12
_journal_year 2012
_chemical_formula_sum 'C24 H21 Br3 Fe N9'
_chemical_formula_weight 731.08
_chemical_name_systematic
; 
 ? 
;
_space_group_IT_number 9
_symmetry_cell_setting monoclinic
_symmetry_space_group_name_Hall 'C -2yc'
_symmetry_space_group_name_H-M 'C 1 c 1'
_atom_sites_solution_hydrogens geom
_atom_sites_solution_primary direct
_atom_sites_solution_secondary difmap
_audit_creation_method SHELXL-97
_cell_angle_alpha 90.00
_cell_angle_beta 102.810(2)
_cell_angle_gamma 90.00
_cell_formula_units_Z 4
_cell_length_a 18.7217(5)
_cell_length_b 9.9933(3)
_cell_length_c 14.8638(4)
_cell_measurement_reflns_used 7350
_cell_measurement_temperature 100(2)
_cell_measurement_theta_max 26.72
_cell_measurement_theta_min 2.84
_cell_volume 2711.68(13)
_computing_cell_refinement 'Bruker SMART'
_computing_data_collection 'Bruker SMART'
_computing_data_reduction 'Bruker SAINT'
_computing_molecular_graphics 'Bruker SHELXTL'
_computing_publication_material 'Bruker SHELXTL'
_computing_structure_refinement 'SHELXL-97 (Sheldrick, 2008)'
_computing_structure_solution 'SHELXS-97 (Sheldrick, 2008)'
_diffrn_ambient_temperature 100(2)
_diffrn_measured_fraction_theta_full 0.998
_diffrn_measured_fraction_theta_max 0.998
_diffrn_measurement_device_type 'CCD area detector'
_diffrn_measurement_method 'phi and omega scans'
_diffrn_radiation_monochromator graphite
_diffrn_radiation_source 'fine-focus sealed tube'
_diffrn_radiation_type MoK\a
_diffrn_radiation_wavelength 0.71073
_diffrn_reflns_av_R_equivalents 0.0416
_diffrn_reflns_av_sigmaI/netI 0.0426
_diffrn_reflns_limit_h_max 22
_diffrn_reflns_limit_h_min -24
_diffrn_reflns_limit_k_max 12
_diffrn_reflns_limit_k_min -12
_diffrn_reflns_limit_l_max 19
_diffrn_reflns_limit_l_min -19
_diffrn_reflns_number 24963
_diffrn_reflns_theta_full 27.48
_diffrn_reflns_theta_max 27.48
_diffrn_reflns_theta_min 2.23
_exptl_absorpt_coefficient_mu 5.009
_exptl_absorpt_correction_T_max 0.7532
_exptl_absorpt_correction_T_min 0.4496
_exptl_absorpt_correction_type multi-scan
_exptl_absorpt_process_details sadabs
_exptl_crystal_colour yellow
_exptl_crystal_density_diffrn 1.791
_exptl_crystal_density_method 'not measured'
_exptl_crystal_description block
_exptl_crystal_F_000 1436
_exptl_crystal_size_max 0.19
_exptl_crystal_size_mid 0.14
_exptl_crystal_size_min 0.06
_refine_diff_density_max 0.398
_refine_diff_density_min -0.388
_refine_diff_density_rms 0.088
_refine_ls_abs_structure_details 'Flack H D (1983), Acta Cryst. A39, 876-881'
_refine_ls_abs_structure_Flack 0.474(9)
_refine_ls_extinction_method none
_refine_ls_goodness_of_fit_ref 1.426
_refine_ls_hydrogen_treatment constr
_refine_ls_matrix_type full
_refine_ls_number_parameters 337
_refine_ls_number_reflns 5954
_refine_ls_number_restraints 2
_refine_ls_restrained_S_all 1.426
_refine_ls_R_factor_all 0.0425
_refine_ls_R_factor_gt 0.0363
_refine_ls_shift/su_max 0.001
_refine_ls_shift/su_mean 0.000
_refine_ls_structure_factor_coef Fsqd
_refine_ls_weighting_details 'calc w=1/[\s^2^(Fo^2^)+(0.0293P)^2^+0.0000P] where P=(Fo^2^+2Fc^2^)/3'
_refine_ls_weighting_scheme calc
_refine_ls_wR_factor_gt 0.0818
_refine_ls_wR_factor_ref 0.0836
_reflns_number_gt 5449
_reflns_number_total 5954
_reflns_threshold_expression >2sigma(I)
_cod_data_source_file cg200942u_si_002.cif
_cod_data_source_block ilb1566_0m
_cod_depositor_comments
;
The following automatic conversions were performed:

'_symmetry_cell_setting' value 'Monoclinic' changed to 'monoclinic'
according to /home/saulius/struct/CIF-dictionaries/cif_core.dic
dictionary named 'cif_core.dic' version 2.4.1 from 2010-06-29.

Automatic conversion script
Id: cif_fix_values 1715 2011-07-08 13:25:40Z adriana 
;
_cod_original_sg_symbol_H-M Cc
_cod_database_code 4502839

loop_
_symmetry_equiv_pos_as_xyz
'x, y, z'
'x, -y, z+1/2'
'x+1/2, y+1/2, z'
'x+1/2, -y+1/2, z+1/2'

loop_
_atom_site_label
_atom_site_type_symbol
_atom_site_fract_x
_atom_site_fract_y
_atom_site_fract_z
_atom_site_U_iso_or_equiv
_atom_site_adp_type
_atom_site_occupancy
_atom_site_symmetry_multiplicity
_atom_site_calc_flag
_atom_site_refinement_flags
Br41 Br 0.21470(3) 0.64217(5) 1.04919(3) 0.02161(13) Uani 1 1 d .
Br31 Br 0.43875(3) 0.64380(5) 0.17624(3) 0.02223(13) Uani 1 1 d .
Br21 Br 0.23741(3) 0.96566(5) 0.19739(3) 0.02137(12) Uani 1 1 d .
Fe11 Fe 0.07479(4) 0.72591(6) 0.35553(5) 0.01423(16) Uani 1 1 d .
C11 C 0.0176(3) 0.7868(5) 0.4427(3) 0.0174(11) Uani 1 1 d .
C16 C 0.0376(3) 0.5456(5) 0.3670(3) 0.0201(11) Uani 1 1 d .
C13 C 0.1333(3) 0.6569(5) 0.2730(4) 0.0173(11) Uani 1 1 d .
C15 C 0.1095(3) 0.9045(5) 0.3381(3) 0.0180(11) Uani 1 1 d .
N16 N 0.0131(3) 0.4390(4) 0.3695(3) 0.0255(10) Uani 1 1 d .
N13 N 0.1690(3) 0.6151(4) 0.2261(3) 0.0236(10) Uani 1 1 d .
C14 C 0.1593(3) 0.7099(5) 0.4577(4) 0.0180(11) Uani 1 1 d .
C12 C -0.0110(3) 0.7532(5) 0.2550(4) 0.0184(11) Uani 1 1 d .
N14 N 0.2104(3) 0.7090(4) 0.5179(3) 0.0247(11) Uani 1 1 d .
C34 C 0.4198(3) 0.6452(5) 0.2966(4) 0.0199(12) Uani 1 1 d .
C35 C 0.4793(3) 0.6350(5) 0.3695(4) 0.0209(12) Uani 1 1 d .
H35 H 0.5260 0.6242 0.3587 0.025 Uiso 1 1 calc R
C32 C 0.3429(3) 0.6651(5) 0.4025(4) 0.0262(14) Uani 1 1 d .
H32 H 0.2966 0.6759 0.4148 0.031 Uiso 1 1 calc R
C33 C 0.3502(3) 0.6597(5) 0.3109(4) 0.0243(13) Uani 1 1 d .
H33 H 0.3097 0.6656 0.2618 0.029 Uiso 1 1 calc R
N31 N 0.4698(3) 0.6406(4) 0.4565(3) 0.0213(10) Uani 1 1 d .
C43 C 0.3084(3) 0.6614(5) 0.9215(4) 0.0201(12) Uani 1 1 d .
H43 H 0.3473 0.6513 0.9722 0.024 Uiso 1 1 calc R
C45 C 0.1802(3) 0.6771(5) 0.8572(4) 0.0215(12) Uani 1 1 d .
H45 H 0.1321 0.6768 0.8645 0.026 Uiso 1 1 calc R
C41 C 0.2627(3) 0.6911(5) 0.7598(4) 0.0208(12) Uani 1 1 d .
H41 H 0.2709 0.6998 0.7006 0.025 Uiso 1 1 calc R
C42 C 0.3213(3) 0.6765(5) 0.8340(4) 0.0249(13) Uani 1 1 d .
H42 H 0.3690 0.6769 0.8252 0.030 Uiso 1 1 calc R
N41 N 0.1937(2) 0.6928(4) 0.7728(3) 0.0209(10) Uani 1 1 d .
C44 C 0.2368(3) 0.6614(5) 0.9328(4) 0.0206(12) Uani 1 1 d .
N15 N 0.1314(3) 1.0109(4) 0.3292(3) 0.0221(10) Uani 1 1 d .
N12 N -0.0623(3) 0.7664(4) 0.1957(3) 0.0221(10) Uani 1 1 d .
N11 N -0.0166(3) 0.8203(5) 0.4951(3) 0.0234(10) Uani 1 1 d .
C21 C 0.3703(3) 0.9834(5) 0.1388(4) 0.0198(11) Uani 1 1 d .
H21 H 0.3925 0.9791 0.2013 0.024 Uiso 1 1 calc R
C22 C 0.2956(3) 0.9805(5) 0.1105(4) 0.0182(11) Uani 1 1 d .
N21 N 0.4116(2) 0.9925(4) 0.0751(3) 0.0204(10) Uani 1 1 d .
C23 C 0.2623(3) 0.9900(5) 0.0179(4) 0.0211(12) Uani 1 1 d .
H23 H 0.2115 0.9907 -0.0017 0.025 Uiso 1 1 calc R
C24 C 0.3070(3) 0.9986(5) -0.0450(4) 0.0252(12) Uani 1 1 d .
H24 H 0.2861 1.0043 -0.1078 0.030 Uiso 1 1 calc R
C46 C 0.1320(3) 0.7132(6) 0.6934(4) 0.0314(14) Uani 1 1 d .
H46A H 0.1305 0.8052 0.6745 0.047 Uiso 1 1 calc R
H46B H 0.0870 0.6905 0.7106 0.047 Uiso 1 1 calc R
H46C H 0.1382 0.6571 0.6432 0.047 Uiso 1 1 calc R
C36 C 0.5357(3) 0.6307(6) 0.5338(4) 0.0276(13) Uani 1 1 d .
H36A H 0.5675 0.7054 0.5313 0.041 Uiso 1 1 calc R
H36B H 0.5613 0.5489 0.5283 0.041 Uiso 1 1 calc R
H36C H 0.5208 0.6315 0.5916 0.041 Uiso 1 1 calc R
C31 C 0.4028(3) 0.6549(5) 0.4744(4) 0.0252(13) Uani 1 1 d .
H31 H 0.3972 0.6578 0.5350 0.030 Uiso 1 1 calc R
C25 C 0.3808(3) 0.9986(5) -0.0159(4) 0.0226(12) Uani 1 1 d .
H25 H 0.4102 1.0028 -0.0586 0.027 Uiso 1 1 calc R
C26 C 0.4925(3) 0.9934(6) 0.1041(4) 0.0275(13) Uani 1 1 d .
H26A H 0.5119 0.9164 0.0792 0.041 Uiso 1 1 calc R
H26B H 0.5068 0.9913 0.1702 0.041 Uiso 1 1 calc R
H26C H 0.5112 1.0732 0.0816 0.041 Uiso 1 1 calc R

loop_
_atom_site_aniso_label
_atom_site_aniso_U_11
_atom_site_aniso_U_22
_atom_site_aniso_U_33
_atom_site_aniso_U_23
_atom_site_aniso_U_13
_atom_site_aniso_U_12
Br41 0.0229(3) 0.0230(3) 0.0207(3) -0.0017(2) 0.0087(2) -0.0024(2)
Br31 0.0221(3) 0.0244(3) 0.0211(3) 0.0013(2) 0.0068(2) 0.0010(2)
Br21 0.0231(3) 0.0245(3) 0.0181(3) -0.0011(2) 0.0079(2) -0.0022(2)
Fe11 0.0127(3) 0.0173(4) 0.0136(3) 0.0007(3) 0.0047(3) 0.0002(3)
C11 0.014(3) 0.022(3) 0.016(3) 0.003(2) 0.002(2) -0.001(2)
C16 0.018(3) 0.027(3) 0.018(3) 0.000(2) 0.008(2) 0.004(2)
C13 0.019(3) 0.015(3) 0.018(3) 0.0007(19) 0.004(2) -0.003(2)
C15 0.013(3) 0.027(3) 0.013(3) 0.000(2) 0.002(2) 0.004(2)
N16 0.021(3) 0.024(3) 0.034(3) 0.000(2) 0.012(2) 0.000(2)
N13 0.021(3) 0.028(3) 0.024(3) 0.000(2) 0.010(2) 0.000(2)
C14 0.019(3) 0.017(3) 0.020(3) 0.006(2) 0.010(2) 0.000(2)
C12 0.018(3) 0.019(3) 0.020(3) -0.003(2) 0.010(2) 0.000(2)
N14 0.024(3) 0.027(3) 0.023(3) 0.0032(19) 0.004(2) 0.000(2)
C34 0.025(3) 0.018(3) 0.021(3) 0.000(2) 0.013(2) 0.000(2)
C35 0.018(3) 0.023(3) 0.024(3) 0.003(2) 0.009(2) 0.000(2)
C32 0.021(3) 0.025(3) 0.038(4) -0.007(3) 0.019(3) -0.002(2)
C33 0.018(3) 0.022(3) 0.033(3) 0.001(2) 0.006(2) 0.000(2)
N31 0.023(3) 0.019(2) 0.023(2) 0.0004(18) 0.008(2) -0.0025(18)
C43 0.021(3) 0.015(3) 0.025(3) 0.000(2) 0.007(2) 0.003(2)
C45 0.019(3) 0.018(3) 0.031(3) -0.004(2) 0.012(2) -0.002(2)
C41 0.026(3) 0.017(3) 0.023(3) -0.004(2) 0.013(2) 0.000(2)
C42 0.021(3) 0.021(3) 0.034(3) -0.002(2) 0.010(3) 0.000(2)
N41 0.022(3) 0.019(2) 0.023(2) -0.0015(19) 0.006(2) 0.0010(19)
C44 0.020(3) 0.016(3) 0.027(3) -0.003(2) 0.007(2) 0.000(2)
N15 0.018(2) 0.023(3) 0.025(3) 0.0011(19) 0.005(2) 0.000(2)
N12 0.018(2) 0.030(3) 0.018(2) -0.0001(18) 0.004(2) 0.003(2)
N11 0.022(3) 0.031(3) 0.019(2) -0.001(2) 0.007(2) 0.000(2)
C21 0.024(3) 0.017(3) 0.019(3) -0.004(2) 0.004(2) -0.001(2)
C22 0.024(3) 0.014(3) 0.020(3) -0.001(2) 0.009(2) -0.004(2)
N21 0.022(2) 0.015(2) 0.024(2) -0.0050(18) 0.005(2) 0.0022(18)
C23 0.015(3) 0.027(3) 0.020(3) 0.004(2) 0.003(2) 0.000(2)
C24 0.029(3) 0.033(3) 0.013(3) 0.002(2) 0.003(2) 0.004(3)
C46 0.024(3) 0.036(4) 0.032(3) -0.002(3) 0.002(3) -0.002(3)
C36 0.021(3) 0.033(3) 0.028(3) -0.006(2) 0.004(2) 0.001(2)
C31 0.030(3) 0.021(3) 0.028(3) -0.006(2) 0.013(3) -0.003(2)
C25 0.026(3) 0.023(3) 0.019(3) 0.000(2) 0.007(2) 0.002(2)
C26 0.016(3) 0.035(3) 0.030(3) -0.003(2) 0.002(2) 0.004(2)

loop_
_atom_type_symbol
_atom_type_description
_atom_type_scat_dispersion_real
_atom_type_scat_dispersion_imag
_atom_type_scat_source
C C 0.0033 0.0016 'International Tables Vol C Tables 4.2.6.8 and 6.1.1.4'
H H 0.0000 0.0000 'International Tables Vol C Tables 4.2.6.8 and 6.1.1.4'
N N 0.0061 0.0033 'International Tables Vol C Tables 4.2.6.8 and 6.1.1.4'
Fe Fe 0.3463 0.8444 'International Tables Vol C Tables 4.2.6.8 and 6.1.1.4'
Br Br -0.2901 2.4595 'International Tables Vol C Tables 4.2.6.8 and 6.1.1.4'

loop_
_geom_angle_atom_site_label_1
_geom_angle_atom_site_label_2
_geom_angle_atom_site_label_3
_geom_angle
C15 Fe11 C14 86.6(2)
C15 Fe11 C13 89.4(2)
C14 Fe11 C13 89.4(2)
C15 Fe11 C11 92.9(2)
C14 Fe11 C11 88.7(2)
C13 Fe11 C11 176.9(2)
C15 Fe11 C16 177.3(2)
C14 Fe11 C16 95.7(2)
C13 Fe11 C16 89.4(2)
C11 Fe11 C16 88.3(2)
C15 Fe11 C12 90.7(2)
C14 Fe11 C12 176.5(2)
C13 Fe11 C12 92.8(2)
C11 Fe11 C12 89.2(2)
C16 Fe11 C12 86.9(2)
N11 C11 Fe11 178.6(5)
N16 C16 Fe11 176.5(5)
N13 C13 Fe11 178.4(5)
N15 C15 Fe11 178.6(5)
N14 C14 Fe11 175.6(5)
N12 C12 Fe11 178.5(5)
C33 C34 C35 121.1(5)
C33 C34 Br31 121.9(5)
C35 C34 Br31 117.0(4)
N31 C35 C34 119.8(5)
N31 C35 H35 120.1
C34 C35 H35 120.1
C31 C32 C33 121.1(6)
C31 C32 H32 119.5
C33 C32 H32 119.5
C34 C33 C32 117.1(6)
C34 C33 H33 121.5
C32 C33 H33 121.5
C35 N31 C31 121.5(5)
C35 N31 C36 118.3(5)
C31 N31 C36 120.2(5)
C42 C43 C44 119.3(5)
C42 C43 H43 120.4
C44 C43 H43 120.4
N41 C45 C44 120.5(5)
N41 C45 H45 119.8
C44 C45 H45 119.8
N41 C41 C42 120.3(5)
N41 C41 H41 119.9
C42 C41 H41 119.9
C41 C42 C43 119.3(5)
C41 C42 H42 120.4
C43 C42 H42 120.4
C45 N41 C41 121.2(5)
C45 N41 C46 119.2(5)
C41 N41 C46 119.6(5)
C45 C44 C43 119.5(5)
C45 C44 Br41 118.6(4)
C43 C44 Br41 121.9(4)
N21 C21 C22 119.3(5)
N21 C21 H21 120.3
C22 C21 H21 120.3
C21 C22 C23 120.6(5)
C21 C22 Br21 120.1(4)
C23 C22 Br21 119.3(4)
C25 N21 C21 121.5(5)
C25 N21 C26 118.3(5)
C21 N21 C26 120.2(4)
C22 C23 C24 117.9(5)
C22 C23 H23 121.1
C24 C23 H23 121.1
C25 C24 C23 120.7(5)
C25 C24 H24 119.7
C23 C24 H24 119.7
N41 C46 H46A 109.5
N41 C46 H46B 109.5
H46A C46 H46B 109.5
N41 C46 H46C 109.5
H46A C46 H46C 109.5
H46B C46 H46C 109.5
N31 C36 H36A 109.5
N31 C36 H36B 109.5
H36A C36 H36B 109.5
N31 C36 H36C 109.5
H36A C36 H36C 109.5
H36B C36 H36C 109.5
N31 C31 C32 119.4(5)
N31 C31 H31 120.3
C32 C31 H31 120.3
N21 C25 C24 120.0(5)
N21 C25 H25 120.0
C24 C25 H25 120.0
N21 C26 H26A 109.5
N21 C26 H26B 109.5
H26A C26 H26B 109.5
N21 C26 H26C 109.5
H26A C26 H26C 109.5
H26B C26 H26C 109.5

loop_
_geom_bond_atom_site_label_1
_geom_bond_atom_site_label_2
_geom_bond_distance
Br41 C44 1.875(6)
Br31 C34 1.899(5)
Br21 C22 1.870(5)
Fe11 C15 1.937(6)
Fe11 C14 1.941(5)
Fe11 C13 1.943(5)
Fe11 C11 1.952(5)
Fe11 C16 1.953(6)
Fe11 C12 1.955(5)
C11 N11 1.163(6)
C16 N16 1.164(6)
C13 N13 1.147(7)
C15 N15 1.157(7)
C14 N14 1.157(7)
C12 N12 1.158(7)
C34 C33 1.374(8)
C34 C35 1.375(8)
C35 N31 1.345(7)
C35 H35 0.9300
C32 C31 1.371(8)
C32 C33 1.400(8)
C32 H32 0.9300
C33 H33 0.9300
N31 C31 1.346(7)
N31 C36 1.493(7)
C43 C42 1.384(8)
C43 C44 1.388(8)
C43 H43 0.9300
C45 N41 1.344(7)
C45 C44 1.372(8)
C45 H45 0.9300
C41 N41 1.348(7)
C41 C42 1.380(8)
C41 H41 0.9300
C42 H42 0.9300
N41 C46 1.472(7)
C21 N21 1.352(7)
C21 C22 1.369(8)
C21 H21 0.9300
C22 C23 1.384(7)
N21 C25 1.349(7)
N21 C26 1.480(7)
C23 C24 1.390(8)
C23 H23 0.9300
C24 C25 1.352(8)
C24 H24 0.9300
C46 H46A 0.9600
C46 H46B 0.9600
C46 H46C 0.9600
C36 H36A 0.9600
C36 H36B 0.9600
C36 H36C 0.9600
C31 H31 0.9300
C25 H25 0.9300
C26 H26A 0.9600
C26 H26B 0.9600
C26 H26C 0.9600
